data_7234161
loop_
_publ_author_name
'Bulman Page, Philip C.'
'Goodyear, Ross L.'
'Chan, Yohan'
'Slawin, Alexandra M. Z.'
'Allin, Steven M.'

_publ_section_title
;
 Formal synthesis of (+)-lactacystin from l-serine
;
_journal_issue 51
_journal_name_full 'RSC Advances'
_journal_page_first 30019
_journal_paper_doi 10.1039/C9RA07244F
_journal_volume 9
_journal_year 2019
_chemical_absolute_configuration ad
_chemical_formula_moiety 'C28 H33 N O8'
_chemical_formula_sum 'C28 H33 N O8'
_chemical_formula_weight 511.57
_space_group_crystal_system monoclinic
_space_group_IT_number 4
_space_group_name_Hall 'P 2yb'
_space_group_name_H-M_alt 'P 1 21 1'
_symmetry_space_group_name_Hall 'P 2yb'
_symmetry_space_group_name_H-M 'P 1 21 1'
_atom_sites_solution_hydrogens geom
_atom_sites_solution_primary direct
_atom_sites_solution_secondary difmap
_audit_creation_date 2017-08-15
_audit_creation_method 'by CrystalStructure 4.2'
_audit_update_record
;
2019-05-14 deposited with the CCDC.    2019-09-12 downloaded from the CCDC.
;
_cell_angle_alpha 90.0000
_cell_angle_beta 98.891(2)
_cell_angle_gamma 90.0000
_cell_formula_units_Z 4
_cell_length_a 10.3313(2)
_cell_length_b 10.2519(2)
_cell_length_c 26.4465(6)
_cell_measurement_reflns_used 14945
_cell_measurement_temperature 125
_cell_measurement_theta_max 67.72
_cell_measurement_theta_min 1.68
_cell_volume 2767.44(10)
_computing_cell_refinement 'CrysAlisPro 1.171.39.8d (Rigaku OD, 2015)'
_computing_data_collection 'CrysAlisPro 1.171.39.8d (Rigaku OD, 2015)'
_computing_data_reduction 'CrysAlisPro 1.171.39.8d (Rigaku OD, 2015)'
_computing_molecular_graphics 'CrystalStructure 4.2'
_computing_publication_material 'CrystalStructure 4.2 (Rigaku, 2015)'
_computing_structure_refinement 'SHELXL Version 2014/7 (Sheldrick, 2008)'
_computing_structure_solution 'SHELXT Version 2014/4 (Sheldrick, 2014)'
_diffrn_ambient_temperature 125
_diffrn_detector_area_resol_mean 5.811
_diffrn_measured_fraction_theta_full 0.982
_diffrn_measured_fraction_theta_max 0.976
_diffrn_measurement_device_type 'Rigaku XtaLAB P200'
_diffrn_measurement_method \w
_diffrn_radiation_type 'Cu K\a'
_diffrn_radiation_wavelength 1.54187
_diffrn_reflns_av_R_equivalents 0.0295
_diffrn_reflns_Laue_measured_fraction_full 0.982
_diffrn_reflns_Laue_measured_fraction_max 0.976
_diffrn_reflns_limit_h_max 7
_diffrn_reflns_limit_h_min -11
_diffrn_reflns_limit_k_max 12
_diffrn_reflns_limit_k_min -12
_diffrn_reflns_limit_l_max 31
_diffrn_reflns_limit_l_min -31
_diffrn_reflns_number 22931
_diffrn_reflns_point_group_measured_fraction_full 0.926
_diffrn_reflns_point_group_measured_fraction_max 0.919
_diffrn_reflns_theta_full 67.687
_diffrn_reflns_theta_max 68.206
_diffrn_reflns_theta_min 1.691
_diffrn_standards_number 0
_exptl_absorpt_coefficient_mu 0.745
_exptl_absorpt_correction_T_max 0.928
_exptl_absorpt_correction_T_min 0.772
_exptl_absorpt_correction_type multi-scan
_exptl_absorpt_process_details
;
CrysAlisPro 1.171.39.8d (Rigaku Oxford Diffraction, 2015)
Empirical absorption correction using spherical harmonics,
 implemented in SCALE3 ABSPACK scaling algorithm.
;
_exptl_crystal_colour colourless
_exptl_crystal_density_diffrn 1.228
_exptl_crystal_density_method 'not measured'
_exptl_crystal_description prism
_exptl_crystal_F_000 1088.00
_exptl_crystal_size_max 0.200
_exptl_crystal_size_mid 0.100
_exptl_crystal_size_min 0.100
_refine_diff_density_max 0.30
_refine_diff_density_min -0.23
_refine_ls_abs_structure_details
;
 Flack x determined using 3469 quotients [(I+)-(I-)]/[(I+)+(I-)]
 (Parsons, Flack and Wagner, Acta Cryst. B69 (2013) 249-259).
;
_refine_ls_abs_structure_Flack 0.06(8)
_refine_ls_extinction_method none
_refine_ls_goodness_of_fit_ref 1.021
_refine_ls_hydrogen_treatment constr
_refine_ls_number_parameters 667
_refine_ls_number_reflns 9321
_refine_ls_number_restraints 1
_refine_ls_R_factor_all 0.0714
_refine_ls_R_factor_gt 0.0691
_refine_ls_shift/su_max 0.003
_refine_ls_structure_factor_coef Fsqd
_refine_ls_weighting_details 'w = 1/[\s^2^(Fo^2^)+(0.1400P)^2^+0.7186P] where P=(Fo^2^+2Fc^2^)/3'
_refine_ls_weighting_scheme calc
_refine_ls_wR_factor_gt 0.2011
_refine_ls_wR_factor_ref 0.2038
_reflns_Friedel_coverage 0.776
_reflns_Friedel_fraction_full 0.863
_reflns_Friedel_fraction_max 0.856
_reflns_number_gt 8699
_reflns_number_total 9321
_reflns_threshold_expression F^2^>2.0\s(F^2^)
_cod_data_source_file c9ra07244f2.cif
_cod_data_source_block 26
_cod_database_code 7234161

loop_
_space_group_symop_id
_space_group_symop_operation_xyz
1 +X,+Y,+Z
2 -X,1/2+Y,-Z

loop_
_atom_site_label
_atom_site_type_symbol
_atom_site_fract_x
_atom_site_fract_y
_atom_site_fract_z
_atom_site_U_iso_or_equiv
_atom_site_adp_type
_atom_site_occupancy
_atom_site_site_symmetry_order
_atom_site_calc_flag
_atom_site_refinement_flags_posn
_atom_site_refinement_flags_adp
O2 O 1.2079(4) 0.4727(4) 0.94922(15) 0.0781(10) Uani 1 1 d . .
O4 O 1.1375(5) 0.5261(6) 0.77061(16) 0.0987(15) Uani 1 1 d . .
O7 O 0.8301(3) 0.6940(4) 0.84224(13) 0.0683(9) Uani 1 1 d . .
O16 O 0.6073(5) 0.4856(6) 1.02493(19) 0.1015(16) Uani 1 1 d . .
O20 O 1.2290(6) 0.2204(5) 0.8422(3) 0.123(2) Uani 1 1 d . .
O21 O 1.0358(4) 0.2945(4) 0.8572(2) 0.0984(15) Uani 1 1 d . .
O30 O 1.0504(6) 0.8396(7) 0.7949(3) 0.136(3) Uani 1 1 d . .
O31 O 1.2115(4) 0.7937(4) 0.85639(16) 0.0736(9) Uani 1 1 d . .
O42 O 0.2474(4) 0.8959(4) 0.45600(13) 0.0725(9) Uani 1 1 d . .
O44 O 0.1918(5) 0.8894(5) 0.27630(14) 0.0870(12) Uani 1 1 d . .
O47 O 0.5392(4) 0.6876(4) 0.34055(15) 0.0749(10) Uani 1 1 d . .
O56 O 0.9128(4) 0.8848(6) 0.52531(19) 0.0980(14) Uani 1 1 d . .
O60 O 0.1463(4) 1.1709(4) 0.3574(2) 0.0967(14) Uani 1 1 d . .
O61 O 0.3505(3) 1.0954(3) 0.37183(14) 0.0640(8) Uani 1 1 d . .
O70 O 0.2719(8) 0.5792(8) 0.2848(3) 0.152(3) Uani 1 1 d . .
O71 O 0.1731(4) 0.5938(4) 0.35222(17) 0.0760(10) Uani 1 1 d . .
N1 N 1.0743(3) 0.6016(4) 0.89332(13) 0.0533(8) Uani 1 1 d . .
N41 N 0.3366(3) 0.7801(4) 0.39639(13) 0.0517(7) Uani 1 1 d . .
C2 C 1.1643(4) 0.5064(4) 0.90619(18) 0.0556(10) Uani 1 1 d . .
C3 C 1.2045(5) 0.4479(5) 0.8576(2) 0.0614(11) Uani 1 1 d . .
C4 C 1.1314(5) 0.5326(5) 0.81572(18) 0.0624(11) Uani 1 1 d . .
C5 C 1.0480(4) 0.6344(5) 0.83928(16) 0.0541(9) Uani 1 1 d . .
C6 C 0.9056(4) 0.6173(5) 0.81463(19) 0.0618(11) Uani 1 1 d . .
H6A H 0.8938 0.6456 0.7784 0.074 Uiso 1 1 calc R U
H6B H 0.8794 0.5246 0.8158 0.074 Uiso 1 1 calc R U
C8 C 0.6939(5) 0.7130(6) 0.8203(2) 0.0691(13) Uani 1 1 d . .
C9 C 0.6305(6) 0.5858(8) 0.8023(3) 0.0966(19) Uani 1 1 d . .
H9A H 0.5387 0.6011 0.7877 0.116 Uiso 1 1 calc R U
H9B H 0.6768 0.5477 0.7761 0.116 Uiso 1 1 calc R U
H9C H 0.6348 0.5255 0.8313 0.116 Uiso 1 1 calc R U
C10 C 0.6301(7) 0.7612(13) 0.8649(4) 0.136(4) Uani 1 1 d . .
H10A H 0.5366 0.7767 0.8533 0.163 Uiso 1 1 calc R U
H10B H 0.6404 0.6953 0.8921 0.163 Uiso 1 1 calc R U
H10C H 0.6719 0.8426 0.8782 0.163 Uiso 1 1 calc R U
C11 C 0.6831(10) 0.8069(13) 0.7775(5) 0.161(5) Uani 1 1 d . .
H11A H 0.5906 0.8188 0.7631 0.193 Uiso 1 1 calc R U
H11B H 0.7206 0.8908 0.7901 0.193 Uiso 1 1 calc R U
H11C H 0.7308 0.7734 0.7510 0.193 Uiso 1 1 calc R U
C12 C 1.0287(5) 0.6813(5) 0.93313(17) 0.0599(10) Uani 1 1 d . .
H12A H 0.9989 0.7667 0.9182 0.072 Uiso 1 1 calc R U
H12B H 1.1036 0.6978 0.9606 0.072 Uiso 1 1 calc R U
C13 C 0.9180(4) 0.6205(5) 0.95689(16) 0.0551(9) Uani 1 1 d . .
C14 C 0.8730(5) 0.4963(5) 0.94687(18) 0.0631(11) Uani 1 1 d . .
H14 H 0.9127 0.4435 0.9240 0.076 Uiso 1 1 calc R U
C15 C 0.7703(5) 0.4450(6) 0.9693(2) 0.0714(13) Uani 1 1 d . .
H15 H 0.7412 0.3579 0.9626 0.086 Uiso 1 1 calc R U
C16 C 0.7120(5) 0.5245(7) 1.0017(2) 0.0730(14) Uani 1 1 d . .
C17 C 0.7564(5) 0.6513(6) 1.0117(2) 0.0728(14) Uani 1 1 d . .
H17 H 0.7159 0.7051 1.0340 0.087 Uiso 1 1 calc R U
C18 C 0.8586(5) 0.6995(6) 0.98962(19) 0.0680(12) Uani 1 1 d . .
H18 H 0.8886 0.7862 0.9966 0.082 Uiso 1 1 calc R U
C19 C 0.5573(7) 0.3586(10) 1.0147(3) 0.106(2) Uani 1 1 d . .
H19A H 0.4838 0.3440 1.0334 0.127 Uiso 1 1 calc R U
H19B H 0.5269 0.3492 0.9779 0.127 Uiso 1 1 calc R U
H19C H 0.6263 0.2946 1.0256 0.127 Uiso 1 1 calc R U
C20 C 1.1614(6) 0.3088(5) 0.8508(3) 0.0757(15) Uani 1 1 d . .
C22 C 0.9860(9) 0.1628(8) 0.8521(6) 0.158(6) Uani 1 1 d . .
H22A H 1.0473 0.1030 0.8733 0.190 Uiso 1 1 calc R U
H22B H 0.9785 0.1345 0.8160 0.190 Uiso 1 1 calc R U
C23 C 0.8531(6) 0.1575(5) 0.8693(3) 0.0767(15) Uani 1 1 d . .
C24 C 0.8412(9) 0.0976(7) 0.9171(3) 0.110(3) Uani 1 1 d . .
H24 H 0.9154 0.0653 0.9393 0.132 Uiso 1 1 calc R U
C25 C 0.7103(11) 0.0888(9) 0.9301(3) 0.108(3) Uani 1 1 d . .
H25 H 0.6958 0.0464 0.9607 0.129 Uiso 1 1 calc R U
C26 C 0.6131(9) 0.1392(10) 0.8995(4) 0.114(3) Uani 1 1 d . .
H26 H 0.5276 0.1347 0.9084 0.137 Uiso 1 1 calc R U
C27 C 0.6295(8) 0.1968(11) 0.8562(4) 0.113(3) Uani 1 1 d . .
H27 H 0.5554 0.2330 0.8352 0.135 Uiso 1 1 calc R U
C28 C 0.7468(8) 0.2060(7) 0.8411(2) 0.0913(19) Uani 1 1 d . .
H28 H 0.7540 0.2480 0.8097 0.110 Uiso 1 1 calc R U
C29 C 1.3534(6) 0.4602(7) 0.8585(3) 0.0842(16) Uani 1 1 d . .
H29A H 1.3792 0.5520 0.8629 0.101 Uiso 1 1 calc R U
H29B H 1.3995 0.4087 0.8869 0.101 Uiso 1 1 calc R U
H29C H 1.3761 0.4278 0.8261 0.101 Uiso 1 1 calc R U
C30 C 1.0999(5) 0.7682(5) 0.82712(19) 0.0643(11) Uani 1 1 d . .
C32 C 1.2757(7) 0.9139(7) 0.8456(4) 0.098(2) Uani 1 1 d . .
H32A H 1.3576 0.9233 0.8696 0.118 Uiso 1 1 calc R U
H32B H 1.2949 0.9117 0.8105 0.118 Uiso 1 1 calc R U
H32C H 1.2180 0.9879 0.8496 0.118 Uiso 1 1 calc R U
C42 C 0.2578(4) 0.8726(4) 0.41180(16) 0.0526(9) Uani 1 1 d . .
C43 C 0.1817(4) 0.9399(4) 0.36520(18) 0.0549(10) Uani 1 1 d . .
C44 C 0.2252(4) 0.8690(5) 0.32094(17) 0.0584(10) Uani 1 1 d . .
C45 C 0.3228(4) 0.7606(4) 0.34123(16) 0.0537(9) Uani 1 1 d . .
C46 C 0.4475(5) 0.7795(5) 0.31857(18) 0.0613(10) Uani 1 1 d . .
H46A H 0.4296 0.7675 0.2810 0.074 Uiso 1 1 calc R U
H46B H 0.4819 0.8688 0.3258 0.074 Uiso 1 1 calc R U
C48 C 0.6558(5) 0.6675(7) 0.3178(2) 0.0767(14) Uani 1 1 d . .
C49 C 0.7117(8) 0.8002(10) 0.3029(4) 0.122(3) Uani 1 1 d . .
H49A H 0.7908 0.7850 0.2875 0.146 Uiso 1 1 calc R U
H49B H 0.6461 0.8449 0.2782 0.146 Uiso 1 1 calc R U
H49C H 0.7336 0.8543 0.3335 0.146 Uiso 1 1 calc R U
C50 C 0.7535(10) 0.6126(16) 0.3609(5) 0.186(8) Uani 1 1 d . .
H50A H 0.8368 0.5958 0.3487 0.223 Uiso 1 1 calc R U
H50B H 0.7676 0.6754 0.3892 0.223 Uiso 1 1 calc R U
H50C H 0.7196 0.5308 0.3730 0.223 Uiso 1 1 calc R U
C51 C 0.6269(12) 0.5824(19) 0.2734(6) 0.218(10) Uani 1 1 d . .
H51A H 0.7065 0.5692 0.2581 0.261 Uiso 1 1 calc R U
H51B H 0.5954 0.4980 0.2840 0.261 Uiso 1 1 calc R U
H51C H 0.5592 0.6226 0.2481 0.261 Uiso 1 1 calc R U
C52 C 0.4167(4) 0.6950(5) 0.43371(17) 0.0581(10) Uani 1 1 d . .
H52A H 0.4326 0.6118 0.4167 0.070 Uiso 1 1 calc R U
H52B H 0.3666 0.6748 0.4617 0.070 Uiso 1 1 calc R U
C53 C 0.5463(4) 0.7527(5) 0.45639(16) 0.0542(9) Uani 1 1 d . .
C54 C 0.5817(5) 0.8816(5) 0.45114(18) 0.0617(11) Uani 1 1 d . .
H54 H 0.5208 0.9387 0.4317 0.074 Uiso 1 1 calc R U
C55 C 0.7026(5) 0.9308(6) 0.4731(2) 0.0675(12) Uani 1 1 d . .
H55 H 0.7241 1.0196 0.4684 0.081 Uiso 1 1 calc R U
C56 C 0.7914(5) 0.8486(6) 0.50192(19) 0.0704(13) Uani 1 1 d . .
C57 C 0.7583(5) 0.7185(7) 0.5076(2) 0.0780(15) Uani 1 1 d . .
H57 H 0.8194 0.6618 0.5272 0.094 Uiso 1 1 calc R U
C58 C 0.6393(5) 0.6706(6) 0.4855(2) 0.0673(12) Uani 1 1 d . .
H58 H 0.6190 0.5813 0.4898 0.081 Uiso 1 1 calc R U
C59 C 0.9503(6) 1.0154(9) 0.5205(3) 0.100(2) Uani 1 1 d . .
H59A H 1.0392 1.0282 0.5390 0.121 Uiso 1 1 calc R U
H59B H 0.9486 1.0363 0.4843 0.121 Uiso 1 1 calc R U
H59C H 0.8894 1.0727 0.5349 0.121 Uiso 1 1 calc R U
C60 C 0.2212(4) 1.0825(5) 0.36430(19) 0.0608(11) Uani 1 1 d . .
C62 C 0.3991(5) 1.2291(5) 0.3739(2) 0.0695(13) Uani 1 1 d . .
H62A H 0.3728 1.2751 0.4036 0.083 Uiso 1 1 calc R U
H62B H 0.3618 1.2765 0.3424 0.083 Uiso 1 1 calc R U
C63 C 0.5474(5) 1.2248(4) 0.37883(19) 0.0573(10) Uani 1 1 d . .
C64 C 0.6228(5) 1.2749(6) 0.42248(19) 0.0677(12) Uani 1 1 d . .
H64 H 0.5815 1.3071 0.4497 0.081 Uiso 1 1 calc R U
C65 C 0.7581(5) 1.2781(6) 0.4266(2) 0.0738(13) Uani 1 1 d . .
H65 H 0.8091 1.3139 0.4563 0.089 Uiso 1 1 calc R U
C66 C 0.8179(6) 1.2304(7) 0.3882(3) 0.0837(16) Uani 1 1 d . .
H66 H 0.9106 1.2345 0.3908 0.100 Uiso 1 1 calc R U
C67 C 0.7431(6) 1.1754(8) 0.3452(3) 0.0885(17) Uani 1 1 d . .
H67 H 0.7849 1.1380 0.3191 0.106 Uiso 1 1 calc R U
C68 C 0.6074(6) 1.1754(7) 0.3405(2) 0.0781(14) Uani 1 1 d . .
H68 H 0.5562 1.1409 0.3106 0.094 Uiso 1 1 calc R U
C69 C 0.0347(5) 0.9284(6) 0.3634(3) 0.0743(14) Uani 1 1 d . .
H69A H 0.0086 0.9753 0.3926 0.089 Uiso 1 1 calc R U
H69B H -0.0102 0.9664 0.3315 0.089 Uiso 1 1 calc R U
H69C H 0.0106 0.8363 0.3652 0.089 Uiso 1 1 calc R U
C70 C 0.2573(5) 0.6306(5) 0.32318(19) 0.0644(11) Uani 1 1 d . .
C72 C 0.0986(7) 0.4770(7) 0.3356(4) 0.100(2) Uani 1 1 d . .
H72A H 0.0383 0.4573 0.3598 0.120 Uiso 1 1 calc R U
H72B H 0.0486 0.4913 0.3015 0.120 Uiso 1 1 calc R U
H72C H 0.1588 0.4035 0.3345 0.120 Uiso 1 1 calc R U

loop_
_atom_site_aniso_label
_atom_site_aniso_U_11
_atom_site_aniso_U_22
_atom_site_aniso_U_33
_atom_site_aniso_U_23
_atom_site_aniso_U_13
_atom_site_aniso_U_12
O2 0.085(2) 0.068(2) 0.080(2) 0.0143(18) 0.0101(18) 0.0102(19)
O4 0.109(3) 0.118(4) 0.077(2) -0.005(2) 0.037(2) 0.026(3)
O7 0.0562(17) 0.073(2) 0.0726(19) -0.0137(16) -0.0005(14) 0.0157(16)
O16 0.087(3) 0.123(4) 0.107(3) -0.019(3) 0.057(2) -0.015(3)
O20 0.109(4) 0.057(3) 0.223(6) -0.011(3) 0.092(4) 0.007(2)
O21 0.073(2) 0.058(2) 0.175(4) -0.031(3) 0.054(3) -0.0123(19)
O30 0.113(4) 0.117(5) 0.163(5) 0.084(4) -0.031(4) -0.027(3)
O31 0.066(2) 0.052(2) 0.104(2) 0.0150(17) 0.0134(17) -0.0038(15)
O42 0.085(2) 0.070(2) 0.0647(19) -0.0079(16) 0.0182(16) -0.0013(18)
O44 0.098(3) 0.094(3) 0.063(2) 0.0103(19) -0.0031(18) 0.019(2)
O47 0.069(2) 0.076(2) 0.087(2) 0.0203(19) 0.0342(17) 0.0247(18)
O56 0.054(2) 0.121(4) 0.111(3) 0.019(3) -0.0110(19) 0.002(2)
O60 0.0550(19) 0.058(2) 0.174(4) 0.010(3) 0.006(2) 0.0090(17)
O61 0.0457(15) 0.0434(16) 0.101(2) 0.0039(15) 0.0066(14) 0.0000(12)
O70 0.187(6) 0.145(6) 0.143(5) -0.089(5) 0.086(5) -0.094(5)
O71 0.068(2) 0.053(2) 0.108(3) -0.0053(18) 0.0199(18) -0.0138(16)
N1 0.0544(18) 0.0460(19) 0.0609(18) -0.0011(15) 0.0131(14) -0.0004(15)
N41 0.0553(18) 0.0435(18) 0.0549(17) 0.0038(14) 0.0041(14) 0.0003(15)
C2 0.054(2) 0.046(2) 0.068(3) 0.0091(18) 0.0146(18) -0.0016(18)
C3 0.056(2) 0.049(2) 0.084(3) 0.004(2) 0.023(2) 0.0005(18)
C4 0.066(3) 0.059(3) 0.067(3) -0.006(2) 0.026(2) -0.004(2)
C5 0.051(2) 0.053(2) 0.060(2) 0.0013(17) 0.0116(17) 0.0005(17)
C6 0.052(2) 0.062(3) 0.070(3) -0.011(2) 0.0076(19) 0.003(2)
C8 0.049(2) 0.067(3) 0.086(3) -0.003(2) -0.003(2) 0.010(2)
C9 0.063(3) 0.095(5) 0.134(5) -0.008(4) 0.024(3) -0.002(3)
C10 0.073(4) 0.192(11) 0.137(7) -0.061(7) -0.002(4) 0.055(6)
C11 0.106(6) 0.157(11) 0.203(11) 0.099(9) -0.028(6) 0.007(6)
C12 0.069(3) 0.051(2) 0.061(2) -0.0101(19) 0.0138(19) -0.007(2)
C13 0.058(2) 0.053(2) 0.054(2) -0.0063(17) 0.0092(17) 0.0020(18)
C14 0.069(3) 0.060(3) 0.066(2) -0.010(2) 0.028(2) -0.002(2)
C15 0.075(3) 0.061(3) 0.085(3) -0.011(2) 0.032(3) -0.008(2)
C16 0.065(3) 0.092(4) 0.067(3) -0.007(3) 0.026(2) -0.001(3)
C17 0.070(3) 0.079(4) 0.073(3) -0.019(3) 0.023(2) 0.008(3)
C18 0.074(3) 0.064(3) 0.068(3) -0.016(2) 0.015(2) 0.008(2)
C19 0.090(4) 0.122(7) 0.117(5) -0.013(5) 0.050(4) -0.024(4)
C20 0.076(3) 0.049(3) 0.112(4) -0.004(2) 0.045(3) 0.000(2)
C22 0.120(6) 0.070(5) 0.314(16) -0.066(7) 0.123(9) -0.032(5)
C23 0.073(3) 0.049(3) 0.110(4) -0.014(3) 0.020(3) -0.014(2)
C24 0.126(6) 0.063(4) 0.122(6) -0.008(4) -0.040(5) -0.008(4)
C25 0.158(8) 0.092(5) 0.081(4) -0.009(3) 0.040(5) -0.056(5)
C26 0.093(5) 0.111(7) 0.142(7) -0.044(6) 0.034(5) -0.033(5)
C27 0.086(5) 0.115(7) 0.134(7) -0.026(5) 0.009(4) 0.005(4)
C28 0.125(5) 0.076(4) 0.075(3) 0.010(3) 0.022(3) 0.014(4)
C29 0.063(3) 0.077(4) 0.117(5) 0.007(3) 0.028(3) 0.004(3)
C30 0.062(3) 0.058(3) 0.072(3) 0.013(2) 0.009(2) 0.005(2)
C32 0.076(4) 0.062(4) 0.159(6) 0.023(4) 0.021(4) -0.011(3)
C42 0.049(2) 0.048(2) 0.061(2) 0.0002(18) 0.0088(16) -0.0052(17)
C43 0.046(2) 0.048(2) 0.070(2) 0.0004(18) 0.0047(18) -0.0011(17)
C44 0.053(2) 0.058(3) 0.062(2) 0.0031(19) 0.0018(18) -0.0004(19)
C45 0.050(2) 0.051(2) 0.060(2) -0.0005(18) 0.0070(17) -0.0046(18)
C46 0.060(2) 0.057(3) 0.069(2) 0.009(2) 0.0155(19) 0.001(2)
C48 0.065(3) 0.082(4) 0.090(3) -0.001(3) 0.033(3) 0.008(3)
C49 0.079(4) 0.113(7) 0.183(8) -0.001(6) 0.050(5) -0.017(4)
C50 0.111(7) 0.280(19) 0.183(10) 0.110(11) 0.079(7) 0.116(10)
C51 0.136(8) 0.28(2) 0.255(15) -0.191(16) 0.101(10) -0.055(11)
C52 0.062(2) 0.047(2) 0.063(2) 0.0132(18) 0.0048(18) 0.0004(19)
C53 0.056(2) 0.051(2) 0.055(2) 0.0072(17) 0.0069(17) 0.0090(18)
C54 0.057(2) 0.054(3) 0.070(3) 0.009(2) -0.0036(19) 0.004(2)
C55 0.059(3) 0.062(3) 0.078(3) 0.007(2) 0.001(2) 0.000(2)
C56 0.054(3) 0.087(4) 0.067(3) 0.009(2) 0.000(2) 0.007(2)
C57 0.064(3) 0.087(4) 0.080(3) 0.023(3) 0.001(2) 0.024(3)
C58 0.063(3) 0.062(3) 0.077(3) 0.024(2) 0.011(2) 0.014(2)
C59 0.059(3) 0.120(6) 0.117(5) 0.008(4) -0.006(3) -0.013(4)
C60 0.051(2) 0.051(3) 0.079(3) 0.008(2) 0.0042(19) 0.0020(19)
C62 0.056(3) 0.046(2) 0.105(4) 0.007(2) 0.010(2) -0.0060(19)
C63 0.058(2) 0.041(2) 0.074(3) -0.0017(18) 0.0115(19) -0.0048(17)
C64 0.072(3) 0.063(3) 0.070(3) -0.001(2) 0.015(2) -0.015(2)
C65 0.067(3) 0.069(3) 0.081(3) -0.006(3) -0.001(2) -0.010(2)
C66 0.061(3) 0.077(4) 0.112(4) 0.013(3) 0.013(3) -0.005(3)
C67 0.073(3) 0.094(5) 0.103(4) 0.000(4) 0.028(3) 0.016(3)
C68 0.073(3) 0.081(4) 0.078(3) -0.016(3) 0.005(2) 0.001(3)
C69 0.044(2) 0.064(3) 0.114(4) -0.001(3) 0.009(2) -0.002(2)
C70 0.066(3) 0.057(3) 0.072(3) -0.009(2) 0.018(2) -0.004(2)
C72 0.079(4) 0.059(4) 0.163(7) -0.013(4) 0.028(4) -0.013(3)

loop_
_atom_type_symbol
_atom_type_description
_atom_type_scat_dispersion_real
_atom_type_scat_dispersion_imag
_atom_type_scat_source
C C 0.0181 0.0091
;
International Tables for Crystallography
(Vol. C, Tables 4.2.6.8 and 6.1.1.4)
;
H H 0.0000 0.0000
;
International Tables for Crystallography
(Vol. C, Table 6.1.1.4)
;
N N 0.0311 0.0180
;
International Tables for Crystallography
(Vol. C, Tables 4.2.6.8 and 6.1.1.4)
;
O O 0.0492 0.0322
;
International Tables for Crystallography
(Vol. C, Tables 4.2.6.8 and 6.1.1.4)
;

loop_
_geom_angle_atom_site_label_1
_geom_angle_atom_site_label_2
_geom_angle_atom_site_label_3
_geom_angle
C6 O7 C8 117.1(4)
C16 O16 C19 118.0(5)
C20 O21 C22 115.3(5)
C30 O31 C32 116.2(5)
C46 O47 C48 118.6(4)
C56 O56 C59 117.8(5)
C60 O61 C62 115.6(4)
C70 O71 C72 115.6(5)
C2 N1 C5 115.5(4)
C2 N1 C12 120.3(4)
C5 N1 C12 123.1(4)
C42 N41 C45 115.3(3)
C42 N41 C52 121.0(4)
C45 N41 C52 123.2(4)
O2 C2 N1 125.7(4)
O2 C2 C3 124.7(4)
N1 C2 C3 109.6(4)
C20 C3 C4 110.6(5)
C20 C3 C29 111.0(5)
C4 C3 C29 110.3(4)
C20 C3 C2 111.1(4)
C4 C3 C2 102.7(4)
C29 C3 C2 110.8(5)
O4 C4 C3 126.6(5)
O4 C4 C5 123.6(5)
C3 C4 C5 109.8(4)
N1 C5 C6 114.5(4)
N1 C5 C30 113.4(4)
C6 C5 C30 111.2(4)
N1 C5 C4 102.1(4)
C6 C5 C4 108.1(4)
C30 C5 C4 106.7(4)
O7 C6 C5 107.0(4)
O7 C6 H6A 110.3
C5 C6 H6A 110.3
O7 C6 H6B 110.3
C5 C6 H6B 110.3
H6A C6 H6B 108.6
O7 C8 C11 110.4(6)
O7 C8 C9 111.0(5)
C11 C8 C9 110.1(8)
O7 C8 C10 104.2(4)
C11 C8 C10 113.1(9)
C9 C8 C10 108.0(7)
C8 C9 H9A 109.5
C8 C9 H9B 109.5
H9A C9 H9B 109.5
C8 C9 H9C 109.5
H9A C9 H9C 109.5
H9B C9 H9C 109.5
C8 C10 H10A 109.5
C8 C10 H10B 109.5
H10A C10 H10B 109.5
C8 C10 H10C 109.5
H10A C10 H10C 109.5
H10B C10 H10C 109.5
C8 C11 H11A 109.5
C8 C11 H11B 109.5
H11A C11 H11B 109.5
C8 C11 H11C 109.5
H11A C11 H11C 109.5
H11B C11 H11C 109.5
N1 C12 C13 114.4(4)
N1 C12 H12A 108.7
C13 C12 H12A 108.7
N1 C12 H12B 108.7
C13 C12 H12B 108.7
H12A C12 H12B 107.6
C14 C13 C18 119.5(5)
C14 C13 C12 123.8(4)
C18 C13 C12 116.7(5)
C13 C14 C15 121.7(4)
C13 C14 H14 119.1
C15 C14 H14 119.1
C16 C15 C14 118.3(5)
C16 C15 H15 120.9
C14 C15 H15 120.9
O16 C16 C15 123.4(6)
O16 C16 C17 116.3(5)
C15 C16 C17 120.3(5)
C18 C17 C16 120.5(5)
C18 C17 H17 119.7
C16 C17 H17 119.7
C17 C18 C13 119.7(5)
C17 C18 H18 120.2
C13 C18 H18 120.2
O16 C19 H19A 109.5
O16 C19 H19B 109.5
H19A C19 H19B 109.5
O16 C19 H19C 109.5
H19A C19 H19C 109.5
H19B C19 H19C 109.5
O20 C20 O21 123.3(5)
O20 C20 C3 125.3(5)
O21 C20 C3 111.4(4)
O21 C22 C23 109.4(5)
O21 C22 H22A 109.8
C23 C22 H22A 109.8
O21 C22 H22B 109.8
C23 C22 H22B 109.8
H22A C22 H22B 108.2
C28 C23 C24 118.7(6)
C28 C23 C22 122.1(8)
C24 C23 C22 119.2(9)
C23 C24 C25 116.6(7)
C23 C24 H24 121.7
C25 C24 H24 121.7
C26 C25 C24 119.3(7)
C26 C25 H25 120.4
C24 C25 H25 120.4
C25 C26 C27 121.9(8)
C25 C26 H26 119.1
C27 C26 H26 119.1
C26 C27 C28 122.3(9)
C26 C27 H27 118.9
C28 C27 H27 118.9
C23 C28 C27 121.2(7)
C23 C28 H28 119.4
C27 C28 H28 119.4
C3 C29 H29A 109.5
C3 C29 H29B 109.5
H29A C29 H29B 109.5
C3 C29 H29C 109.5
H29A C29 H29C 109.5
H29B C29 H29C 109.5
O30 C30 O31 123.1(5)
O30 C30 C5 125.7(5)
O31 C30 C5 111.2(4)
O31 C32 H32A 109.5
O31 C32 H32B 109.5
H32A C32 H32B 109.5
O31 C32 H32C 109.5
H32A C32 H32C 109.5
H32B C32 H32C 109.5
O42 C42 N41 125.0(4)
O42 C42 C43 125.4(4)
N41 C42 C43 109.5(4)
C44 C43 C69 110.9(4)
C44 C43 C60 109.9(4)
C69 C43 C60 110.1(4)
C44 C43 C42 103.4(4)
C69 C43 C42 112.3(4)
C60 C43 C42 110.1(4)
O44 C44 C43 127.5(5)
O44 C44 C45 122.9(5)
C43 C44 C45 109.6(4)
N41 C45 C46 114.9(3)
N41 C45 C44 101.9(3)
C46 C45 C44 108.7(4)
N41 C45 C70 113.6(4)
C46 C45 C70 110.4(4)
C44 C45 C70 106.5(4)
O47 C46 C45 108.2(4)
O47 C46 H46A 110.1
C45 C46 H46A 110.1
O47 C46 H46B 110.1
C45 C46 H46B 110.1
H46A C46 H46B 108.4
O47 C48 C51 109.9(6)
O47 C48 C50 104.0(5)
C51 C48 C50 114.6(12)
O47 C48 C49 110.4(5)
C51 C48 C49 111.0(10)
C50 C48 C49 106.7(9)
C48 C49 H49A 109.5
C48 C49 H49B 109.5
H49A C49 H49B 109.5
C48 C49 H49C 109.5
H49A C49 H49C 109.5
H49B C49 H49C 109.5
C48 C50 H50A 109.5
C48 C50 H50B 109.5
H50A C50 H50B 109.5
C48 C50 H50C 109.5
H50A C50 H50C 109.5
H50B C50 H50C 109.5
C48 C51 H51A 109.5
C48 C51 H51B 109.5
H51A C51 H51B 109.5
C48 C51 H51C 109.5
H51A C51 H51C 109.5
H51B C51 H51C 109.5
N41 C52 C53 114.2(4)
N41 C52 H52A 108.7
C53 C52 H52A 108.7
N41 C52 H52B 108.7
C53 C52 H52B 108.7
H52A C52 H52B 107.6
C54 C53 C58 117.1(4)
C54 C53 C52 124.7(4)
C58 C53 C52 118.2(4)
C53 C54 C55 122.6(4)
C53 C54 H54 118.7
C55 C54 H54 118.7
C56 C55 C54 119.1(5)
C56 C55 H55 120.5
C54 C55 H55 120.5
O56 C56 C55 124.7(6)
O56 C56 C57 115.9(5)
C55 C56 C57 119.3(5)
C58 C57 C56 121.2(5)
C58 C57 H57 119.4
C56 C57 H57 119.4
C57 C58 C53 120.6(5)
C57 C58 H58 119.7
C53 C58 H58 119.7
O56 C59 H59A 109.5
O56 C59 H59B 109.5
H59A C59 H59B 109.5
O56 C59 H59C 109.5
H59A C59 H59C 109.5
H59B C59 H59C 109.5
O60 C60 O61 124.3(5)
O60 C60 C43 124.6(4)
O61 C60 C43 111.1(4)
O61 C62 C63 108.2(4)
O61 C62 H62A 110.1
C63 C62 H62A 110.1
O61 C62 H62B 110.1
C63 C62 H62B 110.1
H62A C62 H62B 108.4
C68 C63 C64 119.6(5)
C68 C63 C62 121.0(5)
C64 C63 C62 119.4(5)
C65 C64 C63 120.3(5)
C65 C64 H64 119.9
C63 C64 H64 119.9
C66 C65 C64 120.2(5)
C66 C65 H65 119.9
C64 C65 H65 119.9
C65 C66 C67 119.8(5)
C65 C66 H66 120.1
C67 C66 H66 120.1
C66 C67 C68 119.9(6)
C66 C67 H67 120.0
C68 C67 H67 120.0
C63 C68 C67 120.1(6)
C63 C68 H68 119.9
C67 C68 H68 119.9
C43 C69 H69A 109.5
C43 C69 H69B 109.5
H69A C69 H69B 109.5
C43 C69 H69C 109.5
H69A C69 H69C 109.5
H69B C69 H69C 109.5
O70 C70 O71 124.5(5)
O70 C70 C45 123.3(5)
O71 C70 C45 111.8(4)
O71 C72 H72A 109.5
O71 C72 H72B 109.5
H72A C72 H72B 109.5
O71 C72 H72C 109.5
H72A C72 H72C 109.5
H72B C72 H72C 109.5

loop_
_geom_bond_atom_site_label_1
_geom_bond_atom_site_label_2
_geom_bond_distance
O2 C2 1.208(6)
O4 C4 1.206(6)
O7 C6 1.391(6)
O7 C8 1.450(6)
O16 C16 1.382(7)
O16 C19 1.411(10)
O20 C20 1.188(7)
O21 C20 1.343(7)
O21 C22 1.443(9)
O30 C30 1.179(7)
O31 C30 1.312(6)
O31 C32 1.447(7)
O42 C42 1.214(5)
O44 C44 1.196(6)
O47 C46 1.397(6)
O47 C48 1.443(6)
O56 C56 1.361(7)
O56 C59 1.405(10)
O60 C60 1.187(6)
O61 C60 1.327(6)
O61 C62 1.458(6)
O70 C70 1.173(7)
O71 C70 1.302(6)
O71 C72 1.454(7)
N1 C2 1.356(6)
N1 C5 1.452(6)
N1 C12 1.466(6)
N41 C42 1.353(6)
N41 C45 1.458(5)
N41 C52 1.472(5)
C2 C3 1.531(7)
C3 C20 1.496(7)
C3 C4 1.515(7)
C3 C29 1.540(7)
C4 C5 1.544(6)
C5 C6 1.524(6)
C5 C30 1.525(7)
C6 H6A 0.9900
C6 H6B 0.9900
C8 C11 1.477(11)
C8 C9 1.504(10)
C8 C10 1.520(9)
C9 H9A 0.9800
C9 H9B 0.9800
C9 H9C 0.9800
C10 H10A 0.9800
C10 H10B 0.9800
C10 H10C 0.9800
C11 H11A 0.9800
C11 H11B 0.9800
C11 H11C 0.9800
C12 C13 1.522(6)
C12 H12A 0.9900
C12 H12B 0.9900
C13 C14 1.367(7)
C13 C18 1.395(6)
C14 C15 1.396(7)
C14 H14 0.9500
C15 C16 1.386(8)
C15 H15 0.9500
C16 C17 1.391(9)
C17 C18 1.375(8)
C17 H17 0.9500
C18 H18 0.9500
C19 H19A 0.9800
C19 H19B 0.9800
C19 H19C 0.9800
C22 C23 1.512(9)
C22 H22A 0.9900
C22 H22B 0.9900
C23 C28 1.325(10)
C23 C24 1.430(11)
C24 C25 1.449(13)
C24 H24 0.9500
C25 C26 1.296(14)
C25 H25 0.9500
C26 C27 1.321(14)
C26 H26 0.9500
C27 C28 1.336(12)
C27 H27 0.9500
C28 H28 0.9500
C29 H29A 0.9800
C29 H29B 0.9800
C29 H29C 0.9800
C32 H32A 0.9800
C32 H32B 0.9800
C32 H32C 0.9800
C42 C43 1.521(6)
C43 C44 1.504(7)
C43 C69 1.518(6)
C43 C60 1.519(7)
C44 C45 1.541(6)
C45 C46 1.515(6)
C45 C70 1.537(6)
C46 H46A 0.9900
C46 H46B 0.9900
C48 C51 1.456(12)
C48 C50 1.511(12)
C48 C49 1.552(12)
C49 H49A 0.9800
C49 H49B 0.9800
C49 H49C 0.9800
C50 H50A 0.9800
C50 H50B 0.9800
C50 H50C 0.9800
C51 H51A 0.9800
C51 H51B 0.9800
C51 H51C 0.9800
C52 C53 1.501(7)
C52 H52A 0.9900
C52 H52B 0.9900
C53 C54 1.384(7)
C53 C58 1.412(6)
C54 C55 1.389(7)
C54 H54 0.9500
C55 C56 1.385(7)
C55 H55 0.9500
C56 C57 1.391(9)
C57 C58 1.368(9)
C57 H57 0.9500
C58 H58 0.9500
C59 H59A 0.9800
C59 H59B 0.9800
C59 H59C 0.9800
C62 C63 1.518(7)
C62 H62A 0.9900
C62 H62B 0.9900
C63 C68 1.365(7)
C63 C64 1.388(7)
C64 C65 1.385(8)
C64 H64 0.9500
C65 C66 1.358(9)
C65 H65 0.9500
C66 C67 1.393(10)
C66 H66 0.9500
C67 C68 1.389(9)
C67 H67 0.9500
C68 H68 0.9500
C69 H69A 0.9800
C69 H69B 0.9800
C69 H69C 0.9800
C72 H72A 0.9800
C72 H72B 0.9800
C72 H72C 0.9800

loop_
_geom_torsion_atom_site_label_1
_geom_torsion_atom_site_label_2
_geom_torsion_atom_site_label_3
_geom_torsion_atom_site_label_4
_geom_torsion
C5 N1 C2 O2 173.4(4)
C12 N1 C2 O2 5.0(7)
C5 N1 C2 C3 -6.0(5)
C12 N1 C2 C3 -174.4(4)
O2 C2 C3 C20 66.7(6)
N1 C2 C3 C20 -113.9(5)
O2 C2 C3 C4 -174.9(5)
N1 C2 C3 C4 4.4(5)
O2 C2 C3 C29 -57.1(6)
N1 C2 C3 C29 122.3(5)
C20 C3 C4 O4 -64.7(7)
C29 C3 C4 O4 58.5(8)
C2 C3 C4 O4 176.7(6)
C20 C3 C4 C5 117.0(4)
C29 C3 C4 C5 -119.8(5)
C2 C3 C4 C5 -1.7(5)
C2 N1 C5 C6 121.2(4)
C12 N1 C5 C6 -70.7(5)
C2 N1 C5 C30 -109.8(4)
C12 N1 C5 C30 58.3(5)
C2 N1 C5 C4 4.6(5)
C12 N1 C5 C4 172.7(4)
O4 C4 C5 N1 -179.8(5)
C3 C4 C5 N1 -1.4(5)
O4 C4 C5 C6 59.0(7)
C3 C4 C5 C6 -122.5(4)
O4 C4 C5 C30 -60.6(6)
C3 C4 C5 C30 117.8(4)
C8 O7 C6 C5 168.7(4)
N1 C5 C6 O7 57.0(5)
C30 C5 C6 O7 -73.1(5)
C4 C5 C6 O7 170.1(4)
C6 O7 C8 C11 -75.4(9)
C6 O7 C8 C9 47.0(7)
C6 O7 C8 C10 162.9(7)
C2 N1 C12 C13 -84.3(5)
C5 N1 C12 C13 108.1(5)
N1 C12 C13 C14 7.1(7)
N1 C12 C13 C18 -171.2(4)
C18 C13 C14 C15 -1.3(8)
C12 C13 C14 C15 -179.5(5)
C13 C14 C15 C16 1.3(9)
C19 O16 C16 C15 -0.4(10)
C19 O16 C16 C17 178.4(7)
C14 C15 C16 O16 178.1(6)
C14 C15 C16 C17 -0.7(9)
O16 C16 C17 C18 -178.8(5)
C15 C16 C17 C18 0.0(9)
C16 C17 C18 C13 0.1(8)
C14 C13 C18 C17 0.5(8)
C12 C13 C18 C17 178.9(5)
C22 O21 C20 O20 -1.0(13)
C22 O21 C20 C3 -179.1(9)
C4 C3 C20 O20 116.0(8)
C29 C3 C20 O20 -6.9(10)
C2 C3 C20 O20 -130.6(8)
C4 C3 C20 O21 -65.9(6)
C29 C3 C20 O21 171.3(5)
C2 C3 C20 O21 47.5(7)
C20 O21 C22 C23 170.2(8)
O21 C22 C23 C28 73.9(12)
O21 C22 C23 C24 -106.6(10)
C28 C23 C24 C25 3.0(9)
C22 C23 C24 C25 -176.5(6)
C23 C24 C25 C26 -2.9(11)
C24 C25 C26 C27 1.2(13)
C25 C26 C27 C28 0.5(15)
C24 C23 C28 C27 -1.6(11)
C22 C23 C28 C27 177.9(7)
C26 C27 C28 C23 -0.2(14)
C32 O31 C30 O30 -2.7(9)
C32 O31 C30 C5 175.3(5)
N1 C5 C30 O30 -145.9(7)
C6 C5 C30 O30 -15.2(8)
C4 C5 C30 O30 102.5(8)
N1 C5 C30 O31 36.1(6)
C6 C5 C30 O31 166.9(4)
C4 C5 C30 O31 -75.5(5)
C45 N41 C42 O42 173.9(4)
C52 N41 C42 O42 1.5(7)
C45 N41 C42 C43 -4.5(5)
C52 N41 C42 C43 -176.9(4)
O42 C42 C43 C44 -176.4(4)
N41 C42 C43 C44 1.9(5)
O42 C42 C43 C69 -56.8(6)
N41 C42 C43 C69 121.5(4)
O42 C42 C43 C60 66.2(6)
N41 C42 C43 C60 -115.4(4)
C69 C43 C44 O44 60.2(7)
C60 C43 C44 O44 -61.7(6)
C42 C43 C44 O44 -179.2(5)
C69 C43 C44 C45 -119.5(4)
C60 C43 C44 C45 118.5(4)
C42 C43 C44 C45 1.0(5)
C42 N41 C45 C46 122.2(4)
C52 N41 C45 C46 -65.5(6)
C42 N41 C45 C44 4.8(5)
C52 N41 C45 C44 177.1(4)
C42 N41 C45 C70 -109.3(4)
C52 N41 C45 C70 62.9(5)
O44 C44 C45 N41 176.9(5)
C43 C44 C45 N41 -3.3(5)
O44 C44 C45 C46 55.2(6)
C43 C44 C45 C46 -125.1(4)
O44 C44 C45 C70 -63.8(6)
C43 C44 C45 C70 116.0(4)
C48 O47 C46 C45 167.3(5)
N41 C45 C46 O47 61.6(5)
C44 C45 C46 O47 175.0(4)
C70 C45 C46 O47 -68.5(5)
C46 O47 C48 C51 -80.5(12)
C46 O47 C48 C50 156.4(9)
C46 O47 C48 C49 42.3(8)
C42 N41 C52 C53 -85.1(5)
C45 N41 C52 C53 103.1(5)
N41 C52 C53 C54 11.3(7)
N41 C52 C53 C58 -169.1(4)
C58 C53 C54 C55 0.0(7)
C52 C53 C54 C55 179.6(5)
C53 C54 C55 C56 -0.7(8)
C59 O56 C56 C55 0.9(9)
C59 O56 C56 C57 179.9(6)
C54 C55 C56 O56 179.9(5)
C54 C55 C56 C57 0.9(8)
O56 C56 C57 C58 -179.6(5)
C55 C56 C57 C58 -0.4(9)
C56 C57 C58 C53 -0.2(9)
C54 C53 C58 C57 0.5(8)
C52 C53 C58 C57 -179.2(5)
C62 O61 C60 O60 3.1(8)
C62 O61 C60 C43 -177.4(4)
C44 C43 C60 O60 114.6(6)
C69 C43 C60 O60 -7.8(8)
C42 C43 C60 O60 -132.2(6)
C44 C43 C60 O61 -64.9(5)
C69 C43 C60 O61 172.7(4)
C42 C43 C60 O61 48.4(5)
C60 O61 C62 C63 -176.0(4)
O61 C62 C63 C68 64.9(7)
O61 C62 C63 C64 -116.7(5)
C68 C63 C64 C65 1.8(8)
C62 C63 C64 C65 -176.6(5)
C63 C64 C65 C66 -1.1(9)
C64 C65 C66 C67 -1.4(10)
C65 C66 C67 C68 3.2(11)
C64 C63 C68 C67 -0.1(9)
C62 C63 C68 C67 178.3(6)
C66 C67 C68 C63 -2.4(11)
C72 O71 C70 O70 3.0(10)
C72 O71 C70 C45 175.3(5)
N41 C45 C70 O70 -156.3(7)
C46 C45 C70 O70 -25.6(9)
C44 C45 C70 O70 92.3(8)
N41 C45 C70 O71 31.2(6)
C46 C45 C70 O71 162.0(4)
C44 C45 C70 O71 -80.2(5)
